data_1545405
loop_
_publ_author_name
'Chan, Chieh-Kai'
'Tsai, Yu-Lin'
'Chang, Meng-Yang'

_publ_section_title
;
 Construction of Nitrated Benzo[3.3.1]bicyclic Acetal/Ketal Core via
 Nitration of o-Carbonyl Allylbenzenes.
;
_journal_issue 6
_journal_name_full 'Organic letters'
_journal_page_first 1358
_journal_page_last 1361
_journal_paper_doi 10.1021/acs.orglett.7b00245
_journal_volume 19
_journal_year 2017
_chemical_absolute_configuration rm
_chemical_formula_sum 'C15 H17 N3 O8'
_chemical_formula_weight 367.32
_space_group_crystal_system orthorhombic
_space_group_IT_number 19
_space_group_name_Hall 'P 2ac 2ab'
_space_group_name_H-M_alt 'P 21 21 21'
_symmetry_space_group_name_Hall 'P 2ac 2ab'
_symmetry_space_group_name_H-M 'P 21 21 21'
_atom_sites_solution_hydrogens geom
_audit_creation_method SHELXL-2014/6
_cell_angle_alpha 90
_cell_angle_beta 90
_cell_angle_gamma 90
_cell_formula_units_Z 4
_cell_length_a 4.6736(6)
_cell_length_b 17.606(2)
_cell_length_c 19.170(3)
_cell_measurement_reflns_used 7240
_cell_measurement_temperature 100(2)
_cell_measurement_theta_max 26.2206
_cell_measurement_theta_min 2.3136
_cell_volume 1577.4(4)
_computing_cell_refinement 'SAINT V8.34A (Bruker AXS Inc., 2013)'
_computing_data_collection 'Bruker APEX2'
_computing_data_reduction 'SAINT V8.34A (Bruker AXS Inc., 2013)'
_computing_molecular_graphics 'Bruker SHELXTL'
_computing_publication_material 'Bruker SHELXTL'
_computing_structure_refinement 'SHELXL-2014/6 (Sheldrick, 2014)'
_computing_structure_solution 'SHELXS-97 (Sheldrick 2008)'
_diffrn_ambient_temperature 100(2)
_diffrn_detector_area_resol_mean 8.3333
_diffrn_measured_fraction_theta_full 0.997
_diffrn_measured_fraction_theta_max 0.978
_diffrn_measurement_device_type 'Bruker APEX-II CCD'
_diffrn_measurement_method '\f and \w scans'
_diffrn_radiation_type MoK\a
_diffrn_radiation_wavelength 0.71073
_diffrn_reflns_av_R_equivalents 0.0320
_diffrn_reflns_av_unetI/netI 0.0282
_diffrn_reflns_Laue_measured_fraction_full 0.997
_diffrn_reflns_Laue_measured_fraction_max 0.978
_diffrn_reflns_limit_h_max 5
_diffrn_reflns_limit_h_min -4
_diffrn_reflns_limit_k_max 21
_diffrn_reflns_limit_k_min -21
_diffrn_reflns_limit_l_max 23
_diffrn_reflns_limit_l_min -23
_diffrn_reflns_number 13054
_diffrn_reflns_point_group_measured_fraction_full 0.998
_diffrn_reflns_point_group_measured_fraction_max 0.980
_diffrn_reflns_theta_full 25.242
_diffrn_reflns_theta_max 26.541
_diffrn_reflns_theta_min 1.570
_exptl_absorpt_coefficient_mu 0.127
_exptl_absorpt_correction_T_max 0.9485
_exptl_absorpt_correction_T_min 0.6468
_exptl_absorpt_correction_type multi-scan
_exptl_absorpt_process_details 'SADABS V2014/4 (Bruker AXS Inc.)'
_exptl_crystal_colour Colorless
_exptl_crystal_density_diffrn 1.547
_exptl_crystal_density_meas ?
_exptl_crystal_density_method 'not measured'
_exptl_crystal_description Lump
_exptl_crystal_F_000 768
_exptl_crystal_size_max 0.10
_exptl_crystal_size_mid 0.07
_exptl_crystal_size_min 0.07
_refine_diff_density_max 0.343
_refine_diff_density_min -0.277
_refine_diff_density_rms 0.106
_refine_ls_abs_structure_details
;
 Refined as an inversion twin.
;
_refine_ls_abs_structure_Flack 0.2(11)
_refine_ls_extinction_method none
_refine_ls_goodness_of_fit_ref 1.188
_refine_ls_hydrogen_treatment constr
_refine_ls_matrix_type full
_refine_ls_number_parameters 238
_refine_ls_number_reflns 3203
_refine_ls_number_restraints 0
_refine_ls_restrained_S_all 1.188
_refine_ls_R_factor_all 0.0326
_refine_ls_R_factor_gt 0.0266
_refine_ls_shift/su_max 0.000
_refine_ls_shift/su_mean 0.000
_refine_ls_structure_factor_coef Fsqd
_refine_ls_weighting_details 'w=1/[\s^2^(Fo^2^)+(0.0586P)^2^] where P=(Fo^2^+2Fc^2^)/3'
_refine_ls_weighting_scheme calc
_refine_ls_wR_factor_gt 0.0744
_refine_ls_wR_factor_ref 0.0931
_reflns_Friedel_coverage 0.692
_reflns_Friedel_fraction_full 1.000
_reflns_Friedel_fraction_max 0.982
_reflns_number_gt 3008
_reflns_number_total 3203
_reflns_threshold_expression 'I > 2\s(I)'
_cod_data_source_file ol7b00245_si_002.cif
_cod_data_source_block 160729lt_0m
_cod_depositor_comments
;
The following automatic conversions were performed:

'_exptl_crystal_density_meas' value 'not measured' was changed to '?'
- the value is perceived as not measured.

Automatic conversion script
Id: cif_fix_values 4973 2017-02-22 13:04:09Z antanas 

 Adding full bibliography for 1545398--1545406.cif.
;
_cod_database_code 1545405
_shelx_space_group_comment
;
The symmetry employed for this shelxl refinement is uniquely defined
by the following loop, which should always be used as a source of
symmetry information in preference to the above space-group names.
They are only intended as comments.
;
_shelxl_version_number 2014/6

loop_
_space_group_symop_operation_xyz
'x, y, z'
'x+1/2, -y+1/2, -z'
'-x, y+1/2, -z+1/2'
'-x+1/2, -y, z+1/2'

loop_
_atom_site_label
_atom_site_type_symbol
_atom_site_fract_x
_atom_site_fract_y
_atom_site_fract_z
_atom_site_U_iso_or_equiv
_atom_site_adp_type
_atom_site_occupancy
_atom_site_site_symmetry_order
_atom_site_calc_flag
_atom_site_refinement_flags_posn
_atom_site_refinement_flags_adp
O1 O 0.6364(3) 0.34211(8) 0.16923(8) 0.0128(3) Uani 1 1 d . .
O2 O 0.5951(3) 0.30877(9) 0.48618(9) 0.0220(4) Uani 1 1 d . .
O3 O 0.5038(3) 0.22860(8) 0.40263(8) 0.0168(3) Uani 1 1 d . .
O4 O 0.0379(3) 0.45591(8) 0.40380(7) 0.0147(3) Uani 1 1 d . .
O5 O -0.1639(3) 0.35898(8) 0.33665(8) 0.0132(3) Uani 1 1 d . .
O6 O -0.1011(3) 0.58832(9) 0.32861(9) 0.0209(4) Uani 1 1 d . .
O7 O 0.0451(4) 0.64924(9) 0.23758(9) 0.0294(5) Uani 1 1 d . .
O8 O 0.7241(3) 0.48111(8) 0.11418(8) 0.0172(4) Uani 1 1 d . .
N1 N 0.4671(4) 0.28918(10) 0.43360(9) 0.0140(4) Uani 1 1 d . .
N2 N 0.2308(4) 0.40463(10) 0.43235(9) 0.0134(4) Uani 1 1 d . .
N3 N 0.0346(4) 0.59163(10) 0.27392(9) 0.0156(4) Uani 1 1 d . .
C1 C 0.5936(5) 0.09912(12) 0.03950(13) 0.0217(5) Uani 1 1 d . .
H9 H 0.8028 0.0999 0.0359 0.032 Uiso 1 1 calc R U
H1 H 0.5126 0.0756 -0.0024 0.032 Uiso 1 1 calc R U
H10 H 0.5370 0.0698 0.0807 0.032 Uiso 1 1 calc R U
C2 C 0.4825(5) 0.18007(11) 0.04622(11) 0.0162(5) Uani 1 1 d . .
H11 H 0.2714 0.1786 0.0505 0.019 Uiso 1 1 calc R U
H8 H 0.5295 0.2082 0.0030 0.019 Uiso 1 1 calc R U
C3 C 0.6050(5) 0.22312(12) 0.10846(11) 0.0144(5) Uani 1 1 d . .
H12 H 0.5493 0.1968 0.1520 0.017 Uiso 1 1 calc R U
H13 H 0.8165 0.2229 0.1056 0.017 Uiso 1 1 calc R U
C4 C 0.5006(5) 0.30423(11) 0.11111(11) 0.0141(4) Uani 1 1 d . .
H7 H 0.5489 0.3306 0.0671 0.017 Uiso 1 1 calc R U
H14 H 0.2902 0.3052 0.1169 0.017 Uiso 1 1 calc R U
C5 C 0.4849(5) 0.40315(11) 0.19435(11) 0.0117(4) Uani 1 1 d . .
C6 C 0.2883(4) 0.39099(12) 0.24807(11) 0.0109(4) Uani 1 1 d . .
C7 C 0.2377(5) 0.31064(12) 0.27210(11) 0.0119(4) Uani 1 1 d . .
H15 H 0.4232 0.2840 0.2768 0.014 Uiso 1 1 calc R U
H2 H 0.1218 0.2833 0.2369 0.014 Uiso 1 1 calc R U
C8 C 0.0825(4) 0.31026(12) 0.34177(11) 0.0122(4) Uani 1 1 d . .
H16 H 0.0186 0.2574 0.3527 0.015 Uiso 1 1 calc R U
C9 C 0.2538(4) 0.34055(12) 0.40177(11) 0.0118(4) Uani 1 1 d . .
C10 C -0.0783(4) 0.43547(12) 0.33584(11) 0.0127(4) Uani 1 1 d . .
H17 H -0.2516 0.4674 0.3272 0.015 Uiso 1 1 calc R U
C11 C 0.1384(4) 0.45186(12) 0.27799(11) 0.0108(4) Uani 1 1 d . .
C12 C 0.1913(5) 0.52403(12) 0.24965(11) 0.0131(4) Uani 1 1 d . .
C13 C 0.3825(5) 0.53664(12) 0.19536(11) 0.0140(4) Uani 1 1 d . .
H3 H 0.4104 0.5865 0.1778 0.017 Uiso 1 1 calc R U
C14 C 0.5326(5) 0.47602(11) 0.16694(11) 0.0131(4) Uani 1 1 d . .
C15 C 0.7551(6) 0.55408(12) 0.08058(12) 0.0199(5) Uani 1 1 d . .
H4 H 0.5689 0.5708 0.0628 0.030 Uiso 1 1 calc R U
H6 H 0.8905 0.5497 0.0418 0.030 Uiso 1 1 calc R U
H5 H 0.8269 0.5912 0.1144 0.030 Uiso 1 1 calc R U

loop_
_atom_site_aniso_label
_atom_site_aniso_U_11
_atom_site_aniso_U_22
_atom_site_aniso_U_33
_atom_site_aniso_U_23
_atom_site_aniso_U_13
_atom_site_aniso_U_12
O1 0.0141(6) 0.0115(7) 0.0129(8) -0.0035(6) -0.0013(6) 0.0018(6)
O2 0.0240(8) 0.0220(8) 0.0200(9) 0.0010(7) -0.0097(7) -0.0011(7)
O3 0.0172(7) 0.0126(7) 0.0206(8) 0.0011(6) 0.0021(7) 0.0005(7)
O4 0.0172(7) 0.0133(7) 0.0135(7) -0.0010(6) -0.0008(7) 0.0028(6)
O5 0.0095(7) 0.0117(7) 0.0185(8) 0.0001(6) -0.0007(6) -0.0004(6)
O6 0.0242(8) 0.0185(8) 0.0199(8) -0.0014(7) 0.0079(7) 0.0039(7)
O7 0.0491(12) 0.0132(8) 0.0261(10) 0.0060(7) 0.0088(9) 0.0136(9)
O8 0.0226(8) 0.0123(8) 0.0168(8) 0.0031(6) 0.0080(7) 0.0003(7)
N1 0.0135(8) 0.0141(9) 0.0143(9) 0.0023(7) 0.0004(8) -0.0027(8)
N2 0.0137(8) 0.0136(9) 0.0129(9) 0.0016(7) 0.0014(7) -0.0004(7)
N3 0.0184(9) 0.0132(9) 0.0154(9) -0.0012(7) -0.0015(9) 0.0028(8)
C1 0.0256(12) 0.0134(11) 0.0259(13) -0.0070(9) 0.0003(11) -0.0012(10)
C2 0.0174(10) 0.0144(11) 0.0167(11) -0.0027(9) -0.0008(10) -0.0010(9)
C3 0.0150(9) 0.0124(10) 0.0159(11) -0.0001(9) 0.0008(9) 0.0010(9)
C4 0.0168(9) 0.0144(10) 0.0111(10) -0.0026(8) -0.0021(9) 0.0004(10)
C5 0.0108(9) 0.0111(10) 0.0132(10) -0.0023(8) -0.0042(9) 0.0012(9)
C6 0.0098(9) 0.0117(10) 0.0111(10) -0.0002(8) -0.0044(8) -0.0019(8)
C7 0.0129(9) 0.0099(10) 0.0131(10) -0.0006(8) -0.0003(9) -0.0007(8)
C8 0.0107(9) 0.0104(10) 0.0154(11) -0.0009(9) -0.0005(9) -0.0013(8)
C9 0.0100(9) 0.0134(10) 0.0121(10) 0.0029(8) 0.0022(8) -0.0011(8)
C10 0.0121(9) 0.0110(10) 0.0152(10) -0.0009(9) -0.0006(9) -0.0005(8)
C11 0.0107(9) 0.0118(10) 0.0101(10) -0.0011(8) -0.0024(8) -0.0008(8)
C12 0.0147(10) 0.0115(10) 0.0130(10) -0.0017(9) -0.0026(9) 0.0009(9)
C13 0.0165(10) 0.0102(10) 0.0155(11) 0.0015(8) -0.0019(9) -0.0006(9)
C14 0.0132(9) 0.0163(10) 0.0097(10) -0.0004(8) -0.0007(9) -0.0011(9)
C15 0.0279(12) 0.0138(11) 0.0181(11) 0.0060(9) 0.0054(11) -0.0016(10)

loop_
_atom_type_symbol
_atom_type_description
_atom_type_scat_dispersion_real
_atom_type_scat_dispersion_imag
_atom_type_scat_source
C C 0.0033 0.0016 'International Tables Vol C Tables 4.2.6.8 and 6.1.1.4'
H H 0.0000 0.0000 'International Tables Vol C Tables 4.2.6.8 and 6.1.1.4'
N N 0.0061 0.0033 'International Tables Vol C Tables 4.2.6.8 and 6.1.1.4'
O O 0.0106 0.0060 'International Tables Vol C Tables 4.2.6.8 and 6.1.1.4'

loop_
_geom_angle_atom_site_label_1
_geom_angle_atom_site_label_2
_geom_angle_atom_site_label_3
_geom_angle
C5 O1 C4 113.88(16)
N2 O4 C10 115.73(15)
C10 O5 C8 110.13(15)
C14 O8 C15 117.28(17)
O2 N1 O3 125.00(18)
O2 N1 C9 119.88(17)
O3 N1 C9 115.11(17)
C9 N2 O4 116.65(17)
O6 N3 O7 122.91(18)
O6 N3 C12 119.26(17)
O7 N3 C12 117.83(18)
C2 C1 H9 109.5
C2 C1 H1 109.5
H9 C1 H1 109.5
C2 C1 H10 109.5
H9 C1 H10 109.5
H1 C1 H10 109.5
C1 C2 C3 113.79(19)
C1 C2 H11 108.8
C3 C2 H11 108.8
C1 C2 H8 108.8
C3 C2 H8 108.8
H11 C2 H8 107.7
C4 C3 C2 112.03(18)
C4 C3 H12 109.2
C2 C3 H12 109.2
C4 C3 H13 109.2
C2 C3 H13 109.2
H12 C3 H13 107.9
O1 C4 C3 108.69(17)
O1 C4 H7 110.0
C3 C4 H7 110.0
O1 C4 H14 110.0
C3 C4 H14 110.0
H7 C4 H14 108.3
O1 C5 C6 118.51(18)
O1 C5 C14 120.11(19)
C6 C5 C14 121.36(19)
C5 C6 C11 120.86(18)
C5 C6 C7 118.22(18)
C11 C6 C7 120.91(18)
C6 C7 C8 110.35(17)
C6 C7 H15 109.6
C8 C7 H15 109.6
C6 C7 H2 109.6
C8 C7 H2 109.6
H15 C7 H2 108.1
O5 C8 C9 105.52(16)
O5 C8 C7 108.61(16)
C9 C8 C7 114.71(16)
O5 C8 H16 109.3
C9 C8 H16 109.3
C7 C8 H16 109.3
N2 C9 N1 114.09(19)
N2 C9 C8 128.46(19)
N1 C9 C8 117.34(17)
O5 C10 O4 109.46(17)
O5 C10 C11 112.17(17)
O4 C10 C11 110.79(16)
O5 C10 H17 108.1
O4 C10 H17 108.1
C11 C10 H17 108.1
C6 C11 C12 116.43(19)
C6 C11 C10 118.89(18)
C12 C11 C10 124.61(19)
C13 C12 C11 123.2(2)
C13 C12 N3 115.30(18)
C11 C12 N3 121.42(19)
C14 C13 C12 119.73(19)
C14 C13 H3 120.1
C12 C13 H3 120.1
O8 C14 C13 125.20(19)
O8 C14 C5 116.42(18)
C13 C14 C5 118.38(19)
O8 C15 H4 109.5
O8 C15 H6 109.5
H4 C15 H6 109.5
O8 C15 H5 109.5
H4 C15 H5 109.5
H6 C15 H5 109.5

loop_
_geom_bond_atom_site_label_1
_geom_bond_atom_site_label_2
_geom_bond_distance
O1 C5 1.374(2)
O1 C4 1.445(2)
O2 N1 1.222(2)
O3 N1 1.233(2)
O4 N2 1.388(2)
O4 C10 1.457(2)
O5 C10 1.405(2)
O5 C8 1.439(2)
O6 N3 1.227(2)
O7 N3 1.232(2)
O8 C14 1.354(3)
O8 C15 1.445(3)
N1 C9 1.478(3)
N2 C9 1.276(3)
N3 C12 1.473(3)
C1 C2 1.522(3)
C1 H9 0.9800
C1 H1 0.9800
C1 H10 0.9800
C2 C3 1.525(3)
C2 H11 0.9900
C2 H8 0.9900
C3 C4 1.510(3)
C3 H12 0.9900
C3 H13 0.9900
C4 H7 0.9900
C4 H14 0.9900
C5 C6 1.397(3)
C5 C14 1.404(3)
C6 C11 1.403(3)
C6 C7 1.506(3)
C7 C8 1.520(3)
C7 H15 0.9900
C7 H2 0.9900
C8 C9 1.499(3)
C8 H16 1.0000
C10 C11 1.529(3)
C10 H17 1.0000
C11 C12 1.404(3)
C12 C13 1.390(3)
C13 C14 1.389(3)
C13 H3 0.9500
C15 H4 0.9800
C15 H6 0.9800
C15 H5 0.9800
